data_2241306
loop_
_publ_author_name
'Eryanti, Yum'
'Zamri, Adel'
'Herlina, Tati'
'Supratman, Unang'
'Rosli, Mohd Mustaqim'
'Fun, Hoong-Kun'

_publ_section_title
;
 Crystal structures of
 3,5-bis[(<i>E</i>)-3-hydroxybenzylidene]-1-methylpiperidin-4-one and
 3,5-bis[(<i>E</i>)-2-chlorobenzylidene]-1-methylpiperidin-4-one
;
_journal_coeditor_code SU5232
_journal_issue 12
_journal_name_full 'Acta Crystallographica Section E'
_journal_page_first 1488
_journal_page_last 1492
_journal_paper_doi 10.1107/S2056989015020976
_journal_volume 71
_journal_year 2015
_chemical_formula_iupac 'C20 H17 Cl2 N O'
_chemical_formula_moiety 'C20 H17 Cl2 N O'
_chemical_formula_sum 'C20 H17 Cl2 N O'
_chemical_formula_weight 358.24
_chemical_name_systematic
;
3,5-Bis[(<i>E</i>)-2-chlorobenzylidene]-1-methylpiperidin-4-one
;
_space_group_crystal_system monoclinic
_space_group_IT_number 14
_space_group_name_Hall '-P 2yn'
_space_group_name_H-M_alt 'P 1 21/n 1'
_symmetry_space_group_name_Hall '-P 2yn'
_symmetry_space_group_name_H-M 'P 1 21/n 1'
_atom_sites_solution_hydrogens geom
_atom_sites_solution_primary direct
_atom_sites_solution_secondary difmap
_audit_creation_method SHELXL-2014/7
_cell_angle_alpha 90
_cell_angle_beta 98.671(5)
_cell_angle_gamma 90
_cell_formula_units_Z 4
_cell_length_a 7.540(3)
_cell_length_b 10.623(4)
_cell_length_c 21.119(7)
_cell_measurement_reflns_used 3908
_cell_measurement_temperature 100(2)
_cell_measurement_theta_max 29.23
_cell_measurement_theta_min 2.73
_cell_volume 1672.2(11)
_computing_cell_refinement
;
SAINT (Bruker, 2009)
;
_computing_data_collection
;
APEX2 (Bruker, 2009)
;
_computing_data_reduction
;
SAINT (Bruker, 2009)
;
_computing_molecular_graphics
;
SHELXTL (Sheldrick, 2008)
;
_computing_publication_material
;
SHELXTL (Sheldrick, 2008), PLATON (Spek, 2009)
and publCIF (Westrip, 2010)
;
_computing_structure_refinement
;
SHELXL2014 (Sheldrick, 2015)
;
_computing_structure_solution
;
SHELXS (Sheldrick, 2008)
;
_diffrn_ambient_temperature 100.0(10)
_diffrn_measured_fraction_theta_full 0.997
_diffrn_measured_fraction_theta_max 0.997
_diffrn_measurement_device_type 'Bruker APEX DUO CCD area-detector'
_diffrn_measurement_method '\f and \w scans'
_diffrn_radiation_type MoK\a
_diffrn_radiation_wavelength 0.71073
_diffrn_reflns_av_R_equivalents 0.0839
_diffrn_reflns_limit_h_max 9
_diffrn_reflns_limit_h_min -9
_diffrn_reflns_limit_k_max 12
_diffrn_reflns_limit_k_min -12
_diffrn_reflns_limit_l_max 25
_diffrn_reflns_limit_l_min -5
_diffrn_reflns_number 3105
_diffrn_reflns_theta_full 25.242
_diffrn_reflns_theta_max 25.494
_diffrn_reflns_theta_min 1.951
_exptl_absorpt_coefficient_mu 0.394
_exptl_absorpt_correction_type multi-scan
_exptl_absorpt_process_details
;
(<i>SADABS</i>; Bruker, 2009)
;
_exptl_crystal_colour yellow
_exptl_crystal_density_diffrn 1.423
_exptl_crystal_description needle
_exptl_crystal_F_000 744
_exptl_crystal_size_max 0.315
_exptl_crystal_size_mid 0.082
_exptl_crystal_size_min 0.079
_refine_diff_density_max 0.454
_refine_diff_density_min -0.434
_refine_ls_extinction_method none
_refine_ls_goodness_of_fit_ref 1.180
_refine_ls_hydrogen_treatment constr
_refine_ls_matrix_type full
_refine_ls_number_parameters 218
_refine_ls_number_reflns 3105
_refine_ls_number_restraints 0
_refine_ls_restrained_S_all 1.180
_refine_ls_R_factor_all 0.0901
_refine_ls_R_factor_gt 0.0766
_refine_ls_shift/su_max 0.000
_refine_ls_shift/su_mean 0.000
_refine_ls_structure_factor_coef Fsqd
_refine_ls_weighting_details 'w=1/[\s^2^(Fo^2^)+13.4429P] where P=(Fo^2^+2Fc^2^)/3'
_refine_ls_weighting_scheme calc
_refine_ls_wR_factor_gt 0.1863
_refine_ls_wR_factor_ref 0.1918
_reflns_number_gt 2591
_reflns_number_total 3105
_reflns_threshold_expression 'I > 2\s(I)'
_cod_data_source_file su5232sup1.cif
_cod_data_source_block 2
_cod_original_cell_volume 1672.2(10)
_cod_database_code 2241306
_shelx_space_group_comment
;
The symmetry employed for this shelxl refinement is uniquely defined
by the following loop, which should always be used as a source of
symmetry information in preference to the above space-group names.
They are only intended as comments.
;
_shelx_estimated_absorpt_t_min 0.886
_shelx_estimated_absorpt_t_max 0.970

loop_
_space_group_symop_operation_xyz
'x, y, z'
'-x+1/2, y+1/2, -z+1/2'
'-x, -y, -z'
'x-1/2, -y-1/2, z-1/2'

loop_
_atom_site_type_symbol
_atom_site_label
_atom_site_fract_x
_atom_site_fract_y
_atom_site_fract_z
_atom_site_U_iso_or_equiv
_atom_site_adp_type
_atom_site_calc_flag
_atom_site_occupancy
Cl Cl1 0.8841(2) 0.46525(14) 0.06491(7) 0.0261(4) Uani d 1
Cl Cl2 0.6925(2) -0.18217(14) -0.22186(7) 0.0242(4) Uani d 1
O O1 0.6046(5) 0.0962(4) -0.04698(18) 0.0193(9) Uani d 1
N N1 0.9749(6) -0.1131(4) 0.0667(2) 0.0179(10) Uani d 1
C C1 0.7905(8) 0.1999(6) 0.1897(3) 0.0205(13) Uani d 1
H H1A 0.7492 0.1153 0.1892 0.025 Uiso calc 1
C C2 0.8325(8) 0.2615(6) 0.2487(3) 0.0244(13) Uani d 1
H H2A 0.8193 0.2199 0.2876 0.029 Uiso calc 1
C C3 0.8940(8) 0.3854(6) 0.2491(3) 0.0263(14) Uani d 1
H H3A 0.9266 0.4275 0.2889 0.032 Uiso calc 1
C C4 0.9085(8) 0.4479(6) 0.1928(3) 0.0264(14) Uani d 1
H H4A 0.9477 0.5329 0.1934 0.032 Uiso calc 1
C C5 0.8648(8) 0.3841(5) 0.1355(3) 0.0182(12) Uani d 1
C C6 0.8072(7) 0.2581(5) 0.1317(3) 0.0178(12) Uani d 1
C C7 0.7554(7) 0.1956(5) 0.0699(3) 0.0184(12) Uani d 1
H H7A 0.6965 0.2461 0.0359 0.022 Uiso calc 1
C C8 0.7825(7) 0.0744(5) 0.0562(3) 0.0156(12) Uani d 1
C C9 0.7007(7) 0.0275(6) -0.0089(3) 0.0181(12) Uani d 1
C C10 0.7323(7) -0.1071(5) -0.0242(3) 0.0158(12) Uani d 1
C C11 0.8378(8) -0.1877(5) 0.0269(3) 0.0186(12) Uani d 1
H H11A 0.7555 -0.2250 0.0542 0.022 Uiso calc 1
H H11B 0.8959 -0.2573 0.0066 0.022 Uiso calc 1
C C12 0.8874(8) -0.0179(5) 0.1009(3) 0.0179(12) Uani d 1
H H12A 0.9794 0.0279 0.1305 0.021 Uiso calc 1
H H12B 0.8056 -0.0598 0.1268 0.021 Uiso calc 1
C C13 0.6595(7) -0.1495(5) -0.0815(3) 0.0165(12) Uani d 1
H H13A 0.6044 -0.0878 -0.1106 0.020 Uiso calc 1
C C14 0.6534(7) -0.2798(5) -0.1058(3) 0.0161(12) Uani d 1
C C15 0.6583(7) -0.3058(5) -0.1704(3) 0.0185(12) Uani d 1
C C16 0.6392(8) -0.4257(6) -0.1957(3) 0.0210(13) Uani d 1
H H16A 0.6420 -0.4397 -0.2400 0.025 Uiso calc 1
C C17 0.6158(8) -0.5253(6) -0.1554(3) 0.0229(13) Uani d 1
H H17A 0.6032 -0.6084 -0.1721 0.027 Uiso calc 1
C C18 0.6106(8) -0.5046(6) -0.0912(3) 0.0210(13) Uani d 1
H H18A 0.5949 -0.5729 -0.0635 0.025 Uiso calc 1
C C19 0.6288(7) -0.3818(5) -0.0674(3) 0.0187(12) Uani d 1
H H19A 0.6242 -0.3679 -0.0232 0.022 Uiso calc 1
C C20 1.0862(8) -0.1939(6) 0.1114(3) 0.0225(13) Uani d 1
H H20A 1.1440 -0.2573 0.0877 0.034 Uiso calc 1
H H20B 1.1783 -0.1432 0.1375 0.034 Uiso calc 1
H H20C 1.0117 -0.2359 0.1393 0.034 Uiso calc 1

loop_
_atom_site_aniso_label
_atom_site_aniso_U_11
_atom_site_aniso_U_22
_atom_site_aniso_U_33
_atom_site_aniso_U_12
_atom_site_aniso_U_13
_atom_site_aniso_U_23
Cl1 0.0287(8) 0.0196(7) 0.0305(8) -0.0023(6) 0.0065(6) 0.0026(6)
Cl2 0.0292(8) 0.0260(8) 0.0176(7) -0.0003(6) 0.0038(6) 0.0015(6)
O1 0.020(2) 0.018(2) 0.019(2) 0.0055(17) 0.0001(17) 0.0049(17)
N1 0.012(2) 0.019(3) 0.022(2) 0.002(2) 0.000(2) -0.002(2)
C1 0.019(3) 0.020(3) 0.023(3) 0.003(2) 0.005(2) -0.002(2)
C2 0.019(3) 0.027(3) 0.027(3) 0.006(3) 0.002(3) -0.002(3)
C3 0.023(3) 0.029(4) 0.027(3) 0.007(3) 0.002(3) -0.012(3)
C4 0.021(3) 0.023(3) 0.035(4) 0.001(3) 0.001(3) -0.005(3)
C5 0.016(3) 0.015(3) 0.023(3) 0.001(2) 0.003(2) 0.004(2)
C6 0.012(3) 0.018(3) 0.023(3) 0.003(2) 0.004(2) -0.003(2)
C7 0.014(3) 0.019(3) 0.023(3) 0.001(2) 0.005(2) 0.004(2)
C8 0.015(3) 0.015(3) 0.019(3) 0.000(2) 0.007(2) -0.002(2)
C9 0.013(3) 0.025(3) 0.018(3) -0.004(2) 0.007(2) 0.000(2)
C10 0.013(3) 0.018(3) 0.017(3) 0.003(2) 0.006(2) 0.004(2)
C11 0.020(3) 0.017(3) 0.019(3) 0.000(2) 0.003(2) -0.003(2)
C12 0.019(3) 0.017(3) 0.018(3) 0.000(2) 0.004(2) -0.005(2)
C13 0.016(3) 0.019(3) 0.014(3) 0.000(2) 0.002(2) 0.000(2)
C14 0.011(3) 0.020(3) 0.017(3) 0.002(2) 0.002(2) -0.001(2)
C15 0.015(3) 0.020(3) 0.020(3) 0.001(2) 0.002(2) -0.002(2)
C16 0.020(3) 0.026(3) 0.017(3) 0.000(3) 0.001(2) -0.005(2)
C17 0.023(3) 0.018(3) 0.027(3) -0.004(3) 0.001(3) -0.008(3)
C18 0.018(3) 0.024(3) 0.020(3) -0.003(3) -0.001(2) -0.001(2)
C19 0.016(3) 0.021(3) 0.019(3) 0.001(2) 0.001(2) -0.004(2)
C20 0.025(3) 0.020(3) 0.022(3) 0.002(3) 0.001(3) 0.001(2)

loop_
_atom_type_symbol
_atom_type_description
_atom_type_scat_dispersion_real
_atom_type_scat_dispersion_imag
_atom_type_scat_source
C C 0.0033 0.0016 'International Tables Vol C Tables 4.2.6.8 and 6.1.1.4'
H H 0.0000 0.0000 'International Tables Vol C Tables 4.2.6.8 and 6.1.1.4'
N N 0.0061 0.0033 'International Tables Vol C Tables 4.2.6.8 and 6.1.1.4'
O O 0.0106 0.0060 'International Tables Vol C Tables 4.2.6.8 and 6.1.1.4'
Cl Cl 0.1484 0.1585 'International Tables Vol C Tables 4.2.6.8 and 6.1.1.4'

loop_
_geom_angle_atom_site_label_1
_geom_angle_atom_site_label_2
_geom_angle_atom_site_label_3
_geom_angle
C20 N1 C12 110.4(4)
C20 N1 C11 110.1(5)
C12 N1 C11 109.1(4)
C6 C1 C2 122.4(6)
C6 C1 H1A 118.8
C2 C1 H1A 118.8
C3 C2 C1 118.5(6)
C3 C2 H2A 120.8
C1 C2 H2A 120.8
C4 C3 C2 121.2(6)
C4 C3 H3A 119.4
C2 C3 H3A 119.4
C3 C4 C5 118.6(6)
C3 C4 H4A 120.7
C5 C4 H4A 120.7
C4 C5 C6 123.2(6)
C4 C5 Cl1 117.7(5)
C6 C5 Cl1 119.0(5)
C1 C6 C5 116.1(5)
C1 C6 C7 122.3(5)
C5 C6 C7 121.5(5)
C8 C7 C6 126.7(5)
C8 C7 H7A 116.6
C6 C7 H7A 116.6
C7 C8 C12 125.1(5)
C7 C8 C9 117.3(5)
C12 C8 C9 117.6(5)
O1 C9 C10 121.5(5)
O1 C9 C8 121.2(5)
C10 C9 C8 117.2(5)
C13 C10 C9 117.6(5)
C13 C10 C11 124.0(5)
C9 C10 C11 118.3(5)
N1 C11 C10 110.7(5)
N1 C11 H11A 109.5
C10 C11 H11A 109.5
N1 C11 H11B 109.5
C10 C11 H11B 109.5
H11A C11 H11B 108.1
N1 C12 C8 112.1(4)
N1 C12 H12A 109.2
C8 C12 H12A 109.2
N1 C12 H12B 109.2
C8 C12 H12B 109.2
H12A C12 H12B 107.9
C10 C13 C14 128.4(5)
C10 C13 H13A 115.8
C14 C13 H13A 115.8
C19 C14 C15 116.3(5)
C19 C14 C13 122.2(5)
C15 C14 C13 121.4(5)
C16 C15 C14 122.9(5)
C16 C15 Cl2 118.0(4)
C14 C15 Cl2 119.1(4)
C15 C16 C17 118.8(5)
C15 C16 H16A 120.6
C17 C16 H16A 120.6
C18 C17 C16 120.4(6)
C18 C17 H17A 119.8
C16 C17 H17A 119.8
C17 C18 C19 119.1(6)
C17 C18 H18A 120.4
C19 C18 H18A 120.4
C14 C19 C18 122.4(5)
C14 C19 H19A 118.8
C18 C19 H19A 118.8
N1 C20 H20A 109.5
N1 C20 H20B 109.5
H20A C20 H20B 109.5
N1 C20 H20C 109.5
H20A C20 H20C 109.5
H20B C20 H20C 109.5

loop_
_geom_bond_atom_site_label_1
_geom_bond_atom_site_label_2
_geom_bond_distance
Cl1 C5 1.747(6)
Cl2 C15 1.749(6)
O1 C9 1.236(7)
N1 C20 1.447(7)
N1 C12 1.457(7)
N1 C11 1.462(7)
C1 C6 1.396(8)
C1 C2 1.402(8)
C1 H1A 0.9500
C2 C3 1.395(9)
C2 H2A 0.9500
C3 C4 1.381(9)
C3 H3A 0.9500
C4 C5 1.382(8)
C4 H4A 0.9500
C5 C6 1.406(8)
C6 C7 1.464(8)
C7 C8 1.343(8)
C7 H7A 0.9500
C8 C12 1.501(8)
C8 C9 1.505(8)
C9 C10 1.492(8)
C10 C13 1.331(8)
C10 C11 1.508(8)
C11 H11A 0.9900
C11 H11B 0.9900
C12 H12A 0.9900
C12 H12B 0.9900
C13 C14 1.474(8)
C13 H13A 0.9500
C14 C19 1.383(8)
C14 C15 1.398(8)
C15 C16 1.381(8)
C16 C17 1.386(8)
C16 H16A 0.9500
C17 C18 1.381(8)
C17 H17A 0.9500
C18 C19 1.397(8)
C18 H18A 0.9500
C19 H19A 0.9500
C20 H20A 0.9800
C20 H20B 0.9800
C20 H20C 0.9800

loop_
_geom_hbond_atom_site_label_D
_geom_hbond_atom_site_label_H
_geom_hbond_atom_site_label_A
_geom_hbond_site_symmetry_A
_geom_hbond_distance_DH
_geom_hbond_distance_HA
_geom_hbond_distance_DA
_geom_hbond_angle_DHA
_geom_hbond_publ_flag
C4 H4A Cl2 4_666 0.95 2.85 3.587(7) 135 yes

loop_
_geom_torsion_atom_site_label_1
_geom_torsion_atom_site_label_2
_geom_torsion_atom_site_label_3
_geom_torsion_atom_site_label_4
_geom_torsion
C6 C1 C2 C3 -0.4(9)
C1 C2 C3 C4 2.0(9)
C2 C3 C4 C5 -1.6(9)
C3 C4 C5 C6 -0.5(9)
C3 C4 C5 Cl1 180.0(5)
C2 C1 C6 C5 -1.5(8)
C2 C1 C6 C7 -177.1(5)
C4 C5 C6 C1 1.9(8)
Cl1 C5 C6 C1 -178.5(4)
C4 C5 C6 C7 177.6(5)
Cl1 C5 C6 C7 -2.9(7)
C1 C6 C7 C8 -39.9(9)
C5 C6 C7 C8 144.7(6)
C6 C7 C8 C12 -5.9(9)
C6 C7 C8 C9 173.9(5)
C7 C8 C9 O1 -3.8(8)
C12 C8 C9 O1 176.1(5)
C7 C8 C9 C10 179.6(5)
C12 C8 C9 C10 -0.6(7)
O1 C9 C10 C13 2.9(8)
C8 C9 C10 C13 179.6(5)
O1 C9 C10 C11 -174.7(5)
C8 C9 C10 C11 1.9(7)
C20 N1 C11 C10 -174.5(4)
C12 N1 C11 C10 64.2(6)
C13 C10 C11 N1 149.3(5)
C9 C10 C11 N1 -33.2(7)
C20 N1 C12 C8 175.3(5)
C11 N1 C12 C8 -63.6(6)
C7 C8 C12 N1 -149.2(5)
C9 C8 C12 N1 31.0(7)
C9 C10 C13 C14 -172.8(5)
C11 C10 C13 C14 4.8(9)
C10 C13 C14 C19 37.6(9)
C10 C13 C14 C15 -147.5(6)
C19 C14 C15 C16 0.3(8)
C13 C14 C15 C16 -175.0(5)
C19 C14 C15 Cl2 -179.0(4)
C13 C14 C15 Cl2 5.8(7)
C14 C15 C16 C17 -0.6(9)
Cl2 C15 C16 C17 178.6(4)
C15 C16 C17 C18 0.4(9)
C16 C17 C18 C19 0.2(9)
C15 C14 C19 C18 0.3(8)
C13 C14 C19 C18 175.5(5)
C17 C18 C19 C14 -0.5(9)

_cod_database_fobs_code 2241306
